data_7213967
loop_
_publ_author_name
'Li, Ni-Ya'
'Ge, Yu'
'Wang, Tao'
'Wang, Shu-Jun'
'Ji, Xue-Ying'
'Liu, Dong'

_publ_section_title
;
 Construction of a series of coordination polymers based on
 1,4-naphthalenedicarboxylic and flexible dipyridyl ligands
;
_journal_issue 11
_journal_name_full CrystEngComm
_journal_page_first 2168
_journal_paper_doi 10.1039/c3ce42148a
_journal_volume 16
_journal_year 2014
_chemical_formula_moiety 'C37 H28 Co2 N2 O9'
_chemical_formula_sum 'C37 H28 Co2 N2 O9'
_chemical_formula_weight 762.47
_chemical_name_systematic
; 
 ? 
;
_space_group_IT_number 61
_symmetry_cell_setting orthorhombic
_symmetry_space_group_name_Hall '-P 2ac 2ab'
_symmetry_space_group_name_H-M 'P b c a'
_atom_sites_solution_hydrogens geom
_atom_sites_solution_primary direct
_atom_sites_solution_secondary difmap
_audit_creation_method SHELXL-97
_cell_angle_alpha 90.00
_cell_angle_beta 90.00
_cell_angle_gamma 90.00
_cell_formula_units_Z 8
_cell_length_a 16.466(3)
_cell_length_b 15.188(3)
_cell_length_c 25.146(5)
_cell_measurement_reflns_used 77931
_cell_measurement_temperature 298(2)
_cell_measurement_theta_max 28.34
_cell_measurement_theta_min 3.05
_cell_volume 6289(2)
_computing_cell_refinement 'Bruker SMART'
_computing_data_collection 'Bruker SMART'
_computing_data_reduction 'Bruker SAINT'
_computing_molecular_graphics Diamond
_computing_publication_material 'SHELXTL and PLATON (Spek, 2009)'
_computing_structure_refinement SHELXTL
_computing_structure_solution 'SHELXTL (Sheldrick, 2008)'
_diffrn_ambient_temperature 298(2)
_diffrn_measured_fraction_theta_full 1.000
_diffrn_measured_fraction_theta_max 1.000
_diffrn_measurement_device_type 'CCD area detector'
_diffrn_measurement_method 'phi and omega scans'
_diffrn_radiation_monochromator graphite
_diffrn_radiation_source 'fine-focus sealed tube'
_diffrn_radiation_type MoK\a
_diffrn_radiation_wavelength 0.71073
_diffrn_reflns_av_R_equivalents 0.0327
_diffrn_reflns_av_sigmaI/netI 0.0144
_diffrn_reflns_limit_h_max 19
_diffrn_reflns_limit_h_min -19
_diffrn_reflns_limit_k_max 18
_diffrn_reflns_limit_k_min -18
_diffrn_reflns_limit_l_max 29
_diffrn_reflns_limit_l_min -29
_diffrn_reflns_number 64068
_diffrn_reflns_theta_full 25.05
_diffrn_reflns_theta_max 25.05
_diffrn_reflns_theta_min 2.00
_diffrn_standards_decay_% 0
_diffrn_standards_interval_count 0
_diffrn_standards_interval_time 0
_diffrn_standards_number 0
_exptl_absorpt_coefficient_mu 1.119
_exptl_absorpt_correction_T_max 0.7447
_exptl_absorpt_correction_T_min 0.6955
_exptl_absorpt_correction_type multi-scan
_exptl_absorpt_process_details 'Sadabs, (Sheldrick 2001)'
_exptl_crystal_colour red
_exptl_crystal_density_diffrn 1.611
_exptl_crystal_density_method 'not measured'
_exptl_crystal_description block
_exptl_crystal_F_000 3120
_exptl_crystal_size_max 0.35
_exptl_crystal_size_mid 0.32
_exptl_crystal_size_min 0.28
_refine_diff_density_max 1.027
_refine_diff_density_min -0.363
_refine_diff_density_rms 0.054
_refine_ls_extinction_method none
_refine_ls_goodness_of_fit_ref 1.042
_refine_ls_hydrogen_treatment constr
_refine_ls_matrix_type full
_refine_ls_number_parameters 453
_refine_ls_number_reflns 5553
_refine_ls_number_restraints 0
_refine_ls_restrained_S_all 1.042
_refine_ls_R_factor_all 0.0363
_refine_ls_R_factor_gt 0.0308
_refine_ls_shift/su_max 0.001
_refine_ls_shift/su_mean 0.000
_refine_ls_structure_factor_coef Fsqd
_refine_ls_weighting_details 'calc w=1/[\s^2^(Fo^2^)+(0.0333P)^2^+8.2934P] where P=(Fo^2^+2Fc^2^)/3'
_refine_ls_weighting_scheme calc
_refine_ls_wR_factor_gt 0.0762
_refine_ls_wR_factor_ref 0.0799
_reflns_number_gt 4878
_reflns_number_total 5553
_reflns_threshold_expression >2sigma(I)
_cod_data_source_file c3ce42148a.txt
_cod_data_source_block 6
_cod_depositor_comments
;
The following automatic conversions were performed:

'_symmetry_cell_setting' value 'Orthorhombic' changed to
'orthorhombic' according to
/usr/data/users/saulius/automatic-downloads/current/RSC/lib/dictionaries/cif_core.dic
dictionary named 'cif_core.dic' version 2.4.2 from 2011-04-26.

Automatic conversion script
Id: cif_fix_values 2281 2013-09-26 08:29:07Z andrius 
;
_cod_original_sg_symbol_Hall '-P 2ac 2ab '
_cod_database_code 7213967

loop_
_symmetry_equiv_pos_as_xyz
'x, y, z'
'-x+1/2, -y, z+1/2'
'-x, y+1/2, -z+1/2'
'x+1/2, -y+1/2, -z'
'-x, -y, -z'
'x-1/2, y, -z-1/2'
'x, -y-1/2, z-1/2'
'-x-1/2, y-1/2, z'

loop_
_atom_site_label
_atom_site_type_symbol
_atom_site_fract_x
_atom_site_fract_y
_atom_site_fract_z
_atom_site_U_iso_or_equiv
_atom_site_adp_type
_atom_site_occupancy
_atom_site_symmetry_multiplicity
_atom_site_calc_flag
_atom_site_refinement_flags
Co1 Co -0.085461(17) 0.46241(2) 0.075121(13) 0.02337(9) Uani 1 1 d .
Co2 Co 0.090080(17) 0.57163(2) 0.102908(12) 0.02201(9) Uani 1 1 d .
N1 N -0.19137(12) 0.53804(14) 0.10185(9) 0.0315(5) Uani 1 1 d .
N2 N -0.79137(12) 0.58014(13) 0.13489(8) 0.0304(5) Uani 1 1 d .
O1 O 0.00887(10) 0.38489(11) 0.04561(7) 0.0302(4) Uani 1 1 d .
O2 O 0.11157(10) 0.43988(10) 0.09247(7) 0.0289(4) Uani 1 1 d .
O3 O 0.33084(10) 0.13235(12) -0.05874(7) 0.0354(4) Uani 1 1 d .
O4 O 0.36417(10) 0.08449(11) 0.02084(7) 0.0338(4) Uani 1 1 d .
O5 O 0.03676(10) 0.53445(11) 0.17616(6) 0.0295(4) Uani 1 1 d .
O6 O -0.05746(10) 0.43653(12) 0.15124(7) 0.0335(4) Uani 1 1 d .
O7 O 0.06545(10) 0.20383(12) 0.38655(8) 0.0384(4) Uani 1 1 d .
O8 O -0.06829(9) 0.20302(10) 0.37570(7) 0.0286(4) Uani 1 1 d .
O9 O -0.02440(9) 0.57529(10) 0.06158(6) 0.0235(3) Uani 1 1 d .
H1W H -0.0141 0.5865 0.0292 0.050(9) Uiso 1 1 d R
H2W H -0.0421 0.6207 0.0776 0.089(14) Uiso 1 1 d R
C1 C 0.13466(13) 0.30538(15) 0.04940(9) 0.0238(5) Uani 1 1 d .
C2 C 0.21467(14) 0.31292(16) 0.06459(10) 0.0305(5) Uani 1 1 d .
H2 H 0.2296 0.3588 0.0870 0.037 Uiso 1 1 calc R
C3 C 0.27413(14) 0.25386(17) 0.04737(10) 0.0320(6) Uani 1 1 d .
H3 H 0.3273 0.2595 0.0594 0.038 Uiso 1 1 calc R
C4 C 0.25426(14) 0.18782(15) 0.01294(9) 0.0262(5) Uani 1 1 d .
C5 C 0.17163(14) 0.17327(15) -0.00139(9) 0.0261(5) Uani 1 1 d .
C6 C 0.10997(14) 0.23069(15) 0.01841(9) 0.0250(5) Uani 1 1 d .
C7 C 0.02774(15) 0.20890(17) 0.00764(11) 0.0341(6) Uani 1 1 d .
H7 H -0.0135 0.2450 0.0205 0.041 Uiso 1 1 calc R
C8 C 0.00826(17) 0.13596(19) -0.02121(13) 0.0463(7) Uani 1 1 d .
H8 H -0.0461 0.1222 -0.0271 0.056 Uiso 1 1 calc R
C9 C 0.06880(18) 0.08147(19) -0.04210(14) 0.0488(8) Uani 1 1 d .
H9 H 0.0547 0.0327 -0.0625 0.059 Uiso 1 1 calc R
C10 C 0.14846(16) 0.09971(18) -0.03261(12) 0.0391(6) Uani 1 1 d .
H10 H 0.1883 0.0633 -0.0469 0.047 Uiso 1 1 calc R
C11 C 0.08028(13) 0.38150(15) 0.06414(9) 0.0230(5) Uani 1 1 d .
C12 C 0.32097(13) 0.13107(15) -0.00917(10) 0.0263(5) Uani 1 1 d .
C13 C 0.00187(14) 0.41546(15) 0.23414(9) 0.0254(5) Uani 1 1 d .
C14 C -0.06629(15) 0.39706(19) 0.26256(11) 0.0391(7) Uani 1 1 d .
H14 H -0.1155 0.4224 0.2527 0.047 Uiso 1 1 calc R
C15 C -0.06339(15) 0.34045(19) 0.30654(11) 0.0384(6) Uani 1 1 d .
H15 H -0.1111 0.3281 0.3249 0.046 Uiso 1 1 calc R
C16 C 0.00786(14) 0.30270(15) 0.32326(10) 0.0270(5) Uani 1 1 d .
C17 C 0.08217(14) 0.32607(15) 0.29697(10) 0.0263(5) Uani 1 1 d .
C18 C 0.07763(13) 0.38081(15) 0.25071(9) 0.0252(5) Uani 1 1 d .
C19 C 0.14907(14) 0.39600(18) 0.22048(10) 0.0340(6) Uani 1 1 d .
H19 H 0.1459 0.4281 0.1891 0.041 Uiso 1 1 calc R
C20 C 0.22194(15) 0.3643(2) 0.23676(12) 0.0449(7) Uani 1 1 d .
H20 H 0.2681 0.3741 0.2163 0.054 Uiso 1 1 calc R
C21 C 0.22796(16) 0.3169(2) 0.28433(13) 0.0465(7) Uani 1 1 d .
H21 H 0.2787 0.2984 0.2962 0.056 Uiso 1 1 calc R
C22 C 0.16066(15) 0.29741(18) 0.31347(11) 0.0375(6) Uani 1 1 d .
H22 H 0.1660 0.2649 0.3446 0.045 Uiso 1 1 calc R
C23 C -0.00600(13) 0.46758(15) 0.18317(9) 0.0251(5) Uani 1 1 d .
C24 C 0.00122(14) 0.23232(15) 0.36510(9) 0.0261(5) Uani 1 1 d .
C25 C -0.22798(17) 0.5085(2) 0.14538(13) 0.0523(8) Uani 1 1 d .
H25 H -0.2069 0.4586 0.1618 0.063 Uiso 1 1 calc R
C26 C -0.29556(18) 0.5476(2) 0.16757(13) 0.0568(9) Uani 1 1 d .
H26 H -0.3191 0.5236 0.1979 0.068 Uiso 1 1 calc R
C27 C -0.32823(15) 0.62195(19) 0.14493(12) 0.0408(7) Uani 1 1 d .
C28 C -0.29100(17) 0.6520(2) 0.09967(13) 0.0465(7) Uani 1 1 d .
H28 H -0.3111 0.7016 0.0824 0.056 Uiso 1 1 calc R
C29 C -0.22392(16) 0.60895(19) 0.07966(11) 0.0396(6) Uani 1 1 d .
H29 H -0.2001 0.6309 0.0488 0.048 Uiso 1 1 calc R
C30 C -0.40133(16) 0.6659(3) 0.16882(15) 0.0602(10) Uani 1 1 d .
H30A H -0.4047 0.7261 0.1561 0.072 Uiso 1 1 calc R
H30B H -0.3956 0.6676 0.2072 0.072 Uiso 1 1 calc R
C31 C -0.48069(17) 0.6161(3) 0.15407(14) 0.0590(9) Uani 1 1 d .
H31A H -0.4916 0.6236 0.1164 0.071 Uiso 1 1 calc R
H31B H -0.4735 0.5537 0.1608 0.071 Uiso 1 1 calc R
C32 C -0.55017(19) 0.6484(3) 0.18485(16) 0.0752(12) Uani 1 1 d .
H32A H -0.5504 0.7122 0.1829 0.090 Uiso 1 1 calc R
H32B H -0.5417 0.6325 0.2218 0.090 Uiso 1 1 calc R
C33 C -0.63362(18) 0.6156(2) 0.16833(12) 0.0511(8) Uani 1 1 d .
C34 C -0.69907(19) 0.6418(2) 0.19727(13) 0.0569(9) Uani 1 1 d .
H34 H -0.6915 0.6719 0.2291 0.068 Uiso 1 1 calc R
C35 C -0.77597(17) 0.6239(2) 0.17974(11) 0.0451(7) Uani 1 1 d .
H35 H -0.8196 0.6433 0.2001 0.054 Uiso 1 1 calc R
C36 C -0.72795(15) 0.54982(18) 0.10785(11) 0.0356(6) Uani 1 1 d .
H36 H -0.7373 0.5163 0.0775 0.043 Uiso 1 1 calc R
C37 C -0.64856(16) 0.5661(2) 0.12293(12) 0.0472(7) Uani 1 1 d .
H37 H -0.6056 0.5442 0.1029 0.057 Uiso 1 1 calc R

loop_
_atom_site_aniso_label
_atom_site_aniso_U_11
_atom_site_aniso_U_22
_atom_site_aniso_U_33
_atom_site_aniso_U_23
_atom_site_aniso_U_13
_atom_site_aniso_U_12
Co1 0.01820(16) 0.02254(17) 0.02938(18) -0.00076(13) -0.00357(12) -0.00130(12)
Co2 0.01737(15) 0.02140(16) 0.02728(18) -0.00129(12) -0.00102(12) 0.00009(12)
N1 0.0244(10) 0.0326(11) 0.0375(12) 0.0025(9) -0.0007(9) -0.0028(9)
N2 0.0244(10) 0.0307(11) 0.0362(12) 0.0015(9) -0.0036(9) -0.0025(9)
O1 0.0243(8) 0.0322(9) 0.0342(9) -0.0095(7) -0.0066(7) 0.0093(7)
O2 0.0253(8) 0.0243(8) 0.0370(9) -0.0060(7) -0.0029(7) 0.0037(7)
O3 0.0303(9) 0.0438(10) 0.0320(10) -0.0077(8) 0.0007(7) 0.0126(8)
O4 0.0242(9) 0.0352(9) 0.0419(10) 0.0048(8) 0.0033(8) 0.0103(7)
O5 0.0327(9) 0.0289(9) 0.0267(9) 0.0022(7) 0.0014(7) -0.0022(7)
O6 0.0258(9) 0.0456(10) 0.0291(9) 0.0061(8) -0.0054(7) -0.0046(8)
O7 0.0235(8) 0.0426(10) 0.0491(11) 0.0222(9) -0.0061(8) -0.0044(8)
O8 0.0215(8) 0.0262(8) 0.0381(10) 0.0070(7) 0.0030(7) -0.0005(7)
O9 0.0226(8) 0.0236(8) 0.0244(9) -0.0027(7) 0.0005(7) -0.0013(6)
C1 0.0231(11) 0.0257(11) 0.0224(11) -0.0018(9) 0.0000(9) 0.0058(9)
C2 0.0264(12) 0.0294(12) 0.0356(14) -0.0108(11) -0.0067(10) 0.0057(10)
C3 0.0228(12) 0.0350(13) 0.0383(14) -0.0077(11) -0.0062(10) 0.0068(11)
C4 0.0231(11) 0.0266(12) 0.0290(12) -0.0015(10) 0.0009(10) 0.0064(10)
C5 0.0252(12) 0.0247(11) 0.0285(12) -0.0027(10) 0.0007(10) 0.0040(9)
C6 0.0234(11) 0.0241(11) 0.0274(12) 0.0001(9) -0.0006(9) 0.0034(9)
C7 0.0226(12) 0.0306(13) 0.0490(16) -0.0042(12) 0.0008(11) 0.0021(10)
C8 0.0255(13) 0.0404(16) 0.073(2) -0.0132(15) -0.0056(13) -0.0045(12)
C9 0.0395(15) 0.0357(15) 0.071(2) -0.0249(15) -0.0058(15) -0.0032(13)
C10 0.0313(14) 0.0329(14) 0.0532(17) -0.0152(13) 0.0013(12) 0.0037(11)
C11 0.0229(11) 0.0253(12) 0.0208(11) 0.0003(9) 0.0006(9) 0.0045(9)
C12 0.0195(11) 0.0241(11) 0.0354(14) -0.0057(10) 0.0011(10) -0.0001(9)
C13 0.0214(11) 0.0280(12) 0.0268(12) 0.0028(10) -0.0022(9) -0.0008(9)
C14 0.0192(12) 0.0542(17) 0.0438(16) 0.0211(13) 0.0006(11) 0.0056(12)
C15 0.0233(12) 0.0497(16) 0.0421(15) 0.0198(13) 0.0059(11) 0.0016(12)
C16 0.0235(11) 0.0279(12) 0.0296(13) 0.0043(10) -0.0005(10) -0.0005(10)
C17 0.0237(12) 0.0257(12) 0.0295(13) 0.0027(10) -0.0013(10) -0.0007(9)
C18 0.0210(11) 0.0278(11) 0.0269(12) 0.0005(10) -0.0019(9) -0.0011(9)
C19 0.0245(12) 0.0424(14) 0.0352(14) 0.0099(12) 0.0020(11) -0.0012(11)
C20 0.0208(12) 0.0619(19) 0.0520(17) 0.0172(15) 0.0079(12) 0.0026(12)
C21 0.0217(13) 0.0575(18) 0.0603(19) 0.0189(15) -0.0028(12) 0.0046(12)
C22 0.0256(13) 0.0417(15) 0.0453(16) 0.0162(12) -0.0039(11) 0.0025(11)
C23 0.0190(11) 0.0294(12) 0.0268(12) 0.0007(10) 0.0019(9) 0.0059(10)
C24 0.0258(12) 0.0243(12) 0.0281(12) 0.0013(10) 0.0016(10) -0.0012(10)
C25 0.0367(16) 0.063(2) 0.0573(19) 0.0253(16) 0.0089(14) 0.0085(15)
C26 0.0357(16) 0.085(2) 0.0497(19) 0.0169(17) 0.0123(14) 0.0036(16)
C27 0.0225(12) 0.0484(16) 0.0514(17) -0.0145(14) -0.0019(12) -0.0051(12)
C28 0.0335(15) 0.0405(16) 0.065(2) 0.0087(14) 0.0015(14) 0.0071(13)
C29 0.0330(14) 0.0441(15) 0.0418(15) 0.0101(13) 0.0049(12) 0.0010(12)
C30 0.0224(14) 0.084(3) 0.074(2) -0.034(2) 0.0017(14) -0.0029(15)
C31 0.0328(15) 0.087(3) 0.057(2) -0.0244(19) -0.0033(14) -0.0029(16)
C32 0.0321(17) 0.113(3) 0.081(3) -0.035(2) -0.0067(17) -0.0093(19)
C33 0.0358(16) 0.070(2) 0.0477(18) -0.0021(16) -0.0126(13) -0.0121(15)
C34 0.0414(17) 0.084(2) 0.0456(18) -0.0186(17) -0.0064(14) -0.0108(17)
C35 0.0373(15) 0.0604(19) 0.0374(15) -0.0093(14) -0.0047(12) -0.0038(14)
C36 0.0258(13) 0.0408(15) 0.0403(15) -0.0020(12) -0.0045(11) -0.0018(11)
C37 0.0234(13) 0.068(2) 0.0506(18) -0.0004(15) 0.0022(12) -0.0012(13)

loop_
_atom_type_symbol
_atom_type_description
_atom_type_scat_dispersion_real
_atom_type_scat_dispersion_imag
_atom_type_scat_source
C C 0.0033 0.0016 'International Tables Vol C Tables 4.2.6.8 and 6.1.1.4'
H H 0.0000 0.0000 'International Tables Vol C Tables 4.2.6.8 and 6.1.1.4'
N N 0.0061 0.0033 'International Tables Vol C Tables 4.2.6.8 and 6.1.1.4'
O O 0.0106 0.0060 'International Tables Vol C Tables 4.2.6.8 and 6.1.1.4'
Co Co 0.3494 0.9721 'International Tables Vol C Tables 4.2.6.8 and 6.1.1.4'

loop_
_geom_angle_atom_site_label_1
_geom_angle_atom_site_label_2
_geom_angle_atom_site_label_3
_geom_angle
_geom_angle_site_symmetry_1
_geom_angle_site_symmetry_3
O6 Co1 O9 102.30(7) . .
O6 Co1 O3 102.13(7) . 4_455
O9 Co1 O3 154.80(7) . 4_455
O6 Co1 O1 93.31(7) . .
O9 Co1 O1 92.78(7) . .
O3 Co1 O1 91.89(7) 4_455 .
O6 Co1 N1 89.59(8) . .
O9 Co1 N1 90.17(7) . .
O3 Co1 N1 83.92(8) 4_455 .
O1 Co1 N1 175.33(7) . .
O2 Co2 O8 172.50(7) . 3
O2 Co2 N2 87.08(7) . 1_655
O8 Co2 N2 90.12(7) 3 1_655
O2 Co2 O5 85.56(7) . .
O8 Co2 O5 87.69(7) 3 .
N2 Co2 O5 93.91(7) 1_655 .
O2 Co2 O9 96.58(6) . .
O8 Co2 O9 87.10(6) 3 .
N2 Co2 O9 171.83(7) 1_655 .
O5 Co2 O9 93.66(6) . .
O2 Co2 O4 84.70(7) . 8_665
O8 Co2 O4 102.36(7) 3 8_665
N2 Co2 O4 92.02(7) 1_655 8_665
O5 Co2 O4 168.33(6) . 8_665
O9 Co2 O4 81.09(6) . 8_665
C29 N1 C25 116.0(2) . .
C29 N1 Co1 128.14(18) . .
C25 N1 Co1 115.87(18) . .
C36 N2 C35 117.1(2) . .
C36 N2 Co2 120.63(17) . 1_455
C35 N2 Co2 121.85(18) . 1_455
C11 O1 Co1 125.72(15) . .
C11 O2 Co2 134.05(15) . .
C12 O3 Co1 106.10(15) . 4
C12 O4 Co2 143.70(16) . 8_655
C23 O5 Co2 125.01(15) . .
C23 O6 Co1 133.56(16) . .
C24 O8 Co2 123.17(14) . 3_545
Co1 O9 Co2 109.45(7) . .
Co1 O9 H1W 115.6 . .
Co2 O9 H1W 107.1 . .
Co1 O9 H2W 116.0 . .
Co2 O9 H2W 95.3 . .
H1W O9 H2W 111.0 . .
C2 C1 C6 119.2(2) . .
C2 C1 C11 115.9(2) . .
C6 C1 C11 124.8(2) . .
C1 C2 C3 122.1(2) . .
C1 C2 H2 118.9 . .
C3 C2 H2 118.9 . .
C4 C3 C2 120.0(2) . .
C4 C3 H3 120.0 . .
C2 C3 H3 120.0 . .
C3 C4 C5 120.2(2) . .
C3 C4 C12 118.7(2) . .
C5 C4 C12 121.0(2) . .
C10 C5 C4 121.3(2) . .
C10 C5 C6 118.9(2) . .
C4 C5 C6 119.7(2) . .
C7 C6 C5 118.0(2) . .
C7 C6 C1 123.9(2) . .
C5 C6 C1 118.1(2) . .
C8 C7 C6 121.0(2) . .
C8 C7 H7 119.5 . .
C6 C7 H7 119.5 . .
C7 C8 C9 120.9(2) . .
C7 C8 H8 119.6 . .
C9 C8 H8 119.6 . .
C10 C9 C8 120.0(3) . .
C10 C9 H9 120.0 . .
C8 C9 H9 120.0 . .
C9 C10 C5 121.1(2) . .
C9 C10 H10 119.4 . .
C5 C10 H10 119.4 . .
O2 C11 O1 124.4(2) . .
O2 C11 C1 116.07(19) . .
O1 C11 C1 119.5(2) . .
O4 C12 O3 122.1(2) . .
O4 C12 C4 121.0(2) . .
O3 C12 C4 116.9(2) . .
C14 C13 C18 119.7(2) . .
C14 C13 C23 118.8(2) . .
C18 C13 C23 121.3(2) . .
C13 C14 C15 120.8(2) . .
C13 C14 H14 119.6 . .
C15 C14 H14 119.6 . .
C16 C15 C14 121.8(2) . .
C16 C15 H15 119.1 . .
C14 C15 H15 119.1 . .
C15 C16 C17 119.0(2) . .
C15 C16 C24 116.7(2) . .
C17 C16 C24 124.0(2) . .
C22 C17 C18 117.5(2) . .
C22 C17 C16 124.3(2) . .
C18 C17 C16 118.2(2) . .
C13 C18 C19 120.8(2) . .
C13 C18 C17 120.0(2) . .
C19 C18 C17 119.1(2) . .
C20 C19 C18 120.9(2) . .
C20 C19 H19 119.5 . .
C18 C19 H19 119.5 . .
C19 C20 C21 120.2(2) . .
C19 C20 H20 119.9 . .
C21 C20 H20 119.9 . .
C22 C21 C20 121.0(2) . .
C22 C21 H21 119.5 . .
C20 C21 H21 119.5 . .
C21 C22 C17 121.0(2) . .
C21 C22 H22 119.5 . .
C17 C22 H22 119.5 . .
O5 C23 O6 126.5(2) . .
O5 C23 C13 119.8(2) . .
O6 C23 C13 113.7(2) . .
O8 C24 O7 123.4(2) . .
O8 C24 C16 117.8(2) . .
O7 C24 C16 118.8(2) . .
N1 C25 C26 123.6(3) . .
N1 C25 H25 118.2 . .
C26 C25 H25 118.2 . .
C27 C26 C25 120.1(3) . .
C27 C26 H26 119.9 . .
C25 C26 H26 119.9 . .
C28 C27 C26 116.3(3) . .
C28 C27 C30 122.8(3) . .
C26 C27 C30 120.9(3) . .
C27 C28 C29 120.2(3) . .
C27 C28 H28 119.9 . .
C29 C28 H28 119.9 . .
N1 C29 C28 123.7(3) . .
N1 C29 H29 118.1 . .
C28 C29 H29 118.1 . .
C27 C30 C31 111.2(3) . .
C27 C30 H30A 109.4 . .
C31 C30 H30A 109.4 . .
C27 C30 H30B 109.4 . .
C31 C30 H30B 109.4 . .
H30A C30 H30B 108.0 . .
C32 C31 C30 111.5(3) . .
C32 C31 H31A 109.3 . .
C30 C31 H31A 109.3 . .
C32 C31 H31B 109.3 . .
C30 C31 H31B 109.3 . .
H31A C31 H31B 108.0 . .
C31 C32 C33 116.8(3) . .
C31 C32 H32A 108.1 . .
C33 C32 H32A 108.1 . .
C31 C32 H32B 108.1 . .
C33 C32 H32B 108.1 . .
H32A C32 H32B 107.3 . .
C34 C33 C37 117.3(3) . .
C34 C33 C32 118.3(3) . .
C37 C33 C32 124.2(3) . .
C33 C34 C35 120.2(3) . .
C33 C34 H34 119.9 . .
C35 C34 H34 119.9 . .
N2 C35 C34 123.2(3) . .
N2 C35 H35 118.4 . .
C34 C35 H35 118.4 . .
N2 C36 C37 122.7(3) . .
N2 C36 H36 118.6 . .
C37 C36 H36 118.6 . .
C36 C37 C33 119.3(3) . .
C36 C37 H37 120.3 . .
C33 C37 H37 120.3 . .

loop_
_geom_bond_atom_site_label_1
_geom_bond_atom_site_label_2
_geom_bond_distance
_geom_bond_site_symmetry_2
Co1 O6 2.0077(17) .
Co1 O9 2.0164(16) .
Co1 O3 2.0348(17) 4_455
Co1 O1 2.0855(16) .
Co1 N1 2.194(2) .
Co2 O2 2.0489(16) .
Co2 O8 2.0976(16) 3
Co2 N2 2.115(2) 1_655
Co2 O5 2.1172(17) .
Co2 O9 2.1532(15) .
Co2 O4 2.2055(18) 8_665
N1 C29 1.326(3) .
N1 C25 1.328(4) .
N2 C36 1.329(3) .
N2 C35 1.333(3) .
N2 Co2 2.115(2) 1_455
O1 C11 1.266(3) .
O2 C11 1.249(3) .
O3 C12 1.257(3) .
O3 Co1 2.0348(17) 4
O4 C12 1.255(3) .
O4 Co2 2.2056(18) 8_655
O5 C23 1.248(3) .
O6 C23 1.259(3) .
O7 C24 1.264(3) .
O8 C24 1.257(3) .
O8 Co2 2.0977(16) 3_545
O9 H1W 0.8500 .
O9 H2W 0.8500 .
C1 C2 1.377(3) .
C1 C6 1.435(3) .
C1 C11 1.508(3) .
C2 C3 1.397(3) .
C2 H2 0.9300 .
C3 C4 1.365(3) .
C3 H3 0.9300 .
C4 C5 1.425(3) .
C4 C12 1.503(3) .
C5 C10 1.418(3) .
C5 C6 1.428(3) .
C6 C7 1.420(3) .
C7 C8 1.363(4) .
C7 H7 0.9300 .
C8 C9 1.398(4) .
C8 H8 0.9300 .
C9 C10 1.362(4) .
C9 H9 0.9300 .
C10 H10 0.9300 .
C13 C14 1.359(3) .
C13 C18 1.416(3) .
C13 C23 1.512(3) .
C14 C15 1.402(4) .
C14 H14 0.9300 .
C15 C16 1.372(3) .
C15 H15 0.9300 .
C16 C17 1.435(3) .
C16 C24 1.504(3) .
C17 C22 1.425(3) .
C17 C18 1.432(3) .
C18 C19 1.419(3) .
C19 C20 1.356(4) .
C19 H19 0.9300 .
C20 C21 1.400(4) .
C20 H20 0.9300 .
C21 C22 1.361(4) .
C21 H21 0.9300 .
C22 H22 0.9300 .
C25 C26 1.379(4) .
C25 H25 0.9300 .
C26 C27 1.374(4) .
C26 H26 0.9300 .
C27 C28 1.371(4) .
C27 C30 1.502(4) .
C28 C29 1.379(4) .
C28 H28 0.9300 .
C29 H29 0.9300 .
C30 C31 1.555(4) .
C30 H30A 0.9700 .
C30 H30B 0.9700 .
C31 C32 1.466(4) .
C31 H31A 0.9700 .
C31 H31B 0.9700 .
C32 C33 1.520(4) .
C32 H32A 0.9700 .
C32 H32B 0.9700 .
C33 C34 1.360(4) .
C33 C37 1.388(4) .
C34 C35 1.368(4) .
C34 H34 0.9300 .
C35 H35 0.9300 .
C36 C37 1.383(4) .
C36 H36 0.9300 .
C37 H37 0.9300 .

loop_
_geom_hbond_atom_site_label_D
_geom_hbond_atom_site_label_H
_geom_hbond_atom_site_label_A
_geom_hbond_distance_DH
_geom_hbond_distance_HA
_geom_hbond_distance_DA
_geom_hbond_angle_DHA
_geom_hbond_site_symmetry_A
O9 H1W O1 0.85 1.93 2.774(2) 171.0 5_565
O9 H2W O7 0.85 1.60 2.443(2) 172.0 3
